data_2018395
loop_
_publ_author_name
'F\'abry, Jan'
'Fridrichov\'a, Michaela'
'Du\<sek, Michal'
'Fejfarov\'a, Karla'
'Krupkov\'a, Radmila'

_publ_section_title
;
 Mixed crystals of 2-carbamoylguanidinium with hydrogen fluorophosphonate
 and hydrogen phosphite in the ratios 1:0, 0.76(2):0.24(2) and
 0.115(7):0.885(7)
;
_journal_coeditor_code SK3422
_journal_issue 2
_journal_name_full 'Acta Crystallographica Section C'
_journal_page_first o76
_journal_page_last o83
_journal_paper_doi 10.1107/S0108270111054114
_journal_volume 68
_journal_year 2012
_chemical_formula_iupac 'C2 H7 N4 O +, 0.76H F O3 P -, 0.24H2 O3 P -'
_chemical_formula_moiety 'C2 H7 N4 O +, 0.76(H F O3 P -), 0.24(H2 O3 P -)'
_chemical_formula_sum 'C2 H8.24 F0.76 N4 O4 P'
_chemical_formula_weight 197.8
_chemical_name_common
;
guanylurea (hydrogen fluorophosphonate)~0.76~
(hydrogen phosphite)~0.24~
;
_chemical_name_systematic
;
2-carbamoylguanidinium--hydrogen fluorophosphonate--hydrogen phosphite
(1/0.76/0.24)
;
_space_group_IT_number 9
_symmetry_cell_setting monoclinic
_symmetry_space_group_name_Hall 'C -2yc'
_symmetry_space_group_name_H-M 'C 1 c 1'
_atom_sites_solution_hydrogens geom
_atom_sites_solution_primary direct
_atom_sites_solution_secondary difmap
_cell_angle_alpha 90
_cell_angle_beta 97.185(3)
_cell_angle_gamma 90
_cell_formula_units_Z 4
_cell_length_a 6.6648(2)
_cell_length_b 6.9435(2)
_cell_length_c 16.2924(4)
_cell_measurement_reflns_used 3462
_cell_measurement_temperature 120.00(14)
_cell_measurement_theta_max 66.2010
_cell_measurement_theta_min 2.7313
_cell_volume 748.04(4)
_computing_cell_refinement
;
<i>CrysAlis PRO</i> (Oxford Diffraction, 2010)
;
_computing_data_collection
;
<i>CrysAlis PRO</i> (Oxford Diffraction, 2010)
;
_computing_data_reduction
;
<i>CrysAlis PRO</i> (Oxford Diffraction, 2010)
;
_computing_molecular_graphics
;
<i>PLATON</i> (Spek, 2009) and <i>DIAMOND</i> (Brandenburg,
2010)
;
_computing_publication_material
;
<i>JANA2006</i> (Pet\<r\'i\<cek <i>et al.</i>, 2006)
;
_computing_structure_refinement
;
<i>JANA2006</i> (Pet\<r\'i\<cek <i>et al.</i>, 2006)
;
_computing_structure_solution
;
<i>SIR97</i> (Altomare <i>et al.</i>, 1997)
;
_diffrn_ambient_temperature 120(14)
_diffrn_detector_area_resol_mean 10.3784
_diffrn_measured_fraction_theta_full 1
_diffrn_measured_fraction_theta_max 1
_diffrn_measurement_device 'four-cycle diffractometer'
_diffrn_measurement_device_type 'Oxford Diffraction Xcalibur Gemini ultra'
_diffrn_measurement_method '\w scans'
_diffrn_radiation_monochromator mirror
_diffrn_radiation_source 'Enhance Ultra (Cu) X-ray Source'
_diffrn_radiation_type 'Cu K\a'
_diffrn_radiation_wavelength 1.5418
_diffrn_reflns_av_R_equivalents 0.0702
_diffrn_reflns_av_sigmaI/netI 0.0255
_diffrn_reflns_limit_h_max 7
_diffrn_reflns_limit_h_min -7
_diffrn_reflns_limit_k_max 8
_diffrn_reflns_limit_k_min -8
_diffrn_reflns_limit_l_max 19
_diffrn_reflns_limit_l_min -19
_diffrn_reflns_number 3985
_diffrn_reflns_theta_full 66.31
_diffrn_reflns_theta_max 66.31
_diffrn_reflns_theta_min 5.47
_diffrn_standards_number 0
_exptl_absorpt_coefficient_mu 3.396
_exptl_absorpt_correction_T_max 0.484
_exptl_absorpt_correction_T_min 0.362
_exptl_absorpt_correction_type multi-scan
_exptl_absorpt_process_details
;
(CrysAlis PRO; Oxford Diffraction, 2010)
;
_exptl_crystal_colour colourless
_exptl_crystal_density_diffrn 1.7555
_exptl_crystal_description prism
_exptl_crystal_F_000 408
_exptl_crystal_size_max 0.4062
_exptl_crystal_size_mid 0.2833
_exptl_crystal_size_min 0.2139
_refine_diff_density_max 0.49
_refine_diff_density_min -0.28
_refine_ls_abs_structure_details
;
Flack (1983), 602 Friedel pairs
;
_refine_ls_abs_structure_Flack 1.02(5)
_refine_ls_extinction_coef 75E1(15)
_refine_ls_extinction_method
;
B--C type 1 Lorentzian isotropic [Becker, P. J. & Coppens, P. (1974).
<i>Acta Cryst.</i> A<b>30</b>, 129--147]
;
_refine_ls_goodness_of_fit_ref 2.96
_refine_ls_hydrogen_treatment mixed
_refine_ls_number_constraints 14
_refine_ls_number_parameters 134
_refine_ls_number_reflns 1257
_refine_ls_number_restraints 13
_refine_ls_R_factor_all 0.0508
_refine_ls_R_factor_gt 0.0503
_refine_ls_shift/su_max 0.0093
_refine_ls_shift/su_mean 0.0006
_refine_ls_structure_factor_coef Fsqd
_refine_ls_weighting_details w=1/(\s^2^(I)+0.0004I^2^)
_refine_ls_weighting_scheme calc
_refine_ls_wR_factor_gt 0.1137
_refine_ls_wR_factor_ref 0.1139
_reflns_number_gt 1237
_reflns_number_total 1257
_reflns_threshold_expression I>3\s(I)
_cod_data_source_file sk3422.cif
_cod_data_source_block II
_cod_original_sg_symbol_H-M 'C c'
_cod_original_formula_sum 'C2 H8.24 F0.76 N4 O4 P1'
_cod_database_code 2018395
_cod_database_fobs_code 2018395

loop_
_symmetry_equiv_pos_site_id
_symmetry_equiv_pos_as_xyz
1 x,y,z
2 x,-y,z+1/2
3 x+1/2,y+1/2,z
4 x+1/2,-y+1/2,z+1/2

loop_
_atom_site_type_symbol
_atom_site_label
_atom_site_fract_x
_atom_site_fract_y
_atom_site_fract_z
_atom_site_U_iso_or_equiv
_atom_site_adp_type
_atom_site_calc_flag
_atom_site_occupancy
_atom_site_symmetry_multiplicity
P P1 0.40726 0.80976(13) 0.23878 0.0178(3) Uani d 1 4
O O1 0.3085(6) 0.9569(6) 0.1732(2) 0.0291(11) Uani d 1 4
H H1 0.245(9) 1.050(7) 0.187(4) 0.0437 Uiso d 1 4
O O2 0.6029(6) 0.7457(5) 0.2134(2) 0.0237(10) Uani d 1 4
O O3 0.4010(5) 0.8765(5) 0.32503(19) 0.0215(10) Uani d 1 4
F F1 0.2490(5) 0.6433(4) 0.2244(2) 0.0294(14) Uani d 0.760(16) 4
C C1 0.4342(7) 0.4490(6) 0.4224(3) 0.0191(13) Uani d 1 4
N N1 0.4581(6) 0.3639(6) 0.3511(2) 0.0218(12) Uani d 1 4
H H1n1 0.577(2) 0.345(8) 0.338(3) 0.0261 Uiso d 1 4
H H2n1 0.354(4) 0.320(8) 0.320(3) 0.0261 Uiso d 1 4
O O4 0.5752(6) 0.5058(5) 0.4714(2) 0.0266(11) Uani d 1 4
N N2 0.2330(6) 0.4682(5) 0.4370(2) 0.0192(11) Uani d 1 4
H H1n2 0.126(5) 0.433(8) 0.402(3) 0.023 Uiso d 1 4
C C2 0.1731(7) 0.5245(6) 0.5101(3) 0.0183(14) Uani d 1 4
N N3 0.3058(7) 0.5796(6) 0.5732(3) 0.0230(12) Uani d 1 4
H H1n3 0.4321(19) 0.576(8) 0.567(3) 0.0276 Uiso d 1 4
H H2n3 0.267(6) 0.636(8) 0.616(2) 0.0276 Uiso d 1 4
N N4 -0.0204(6) 0.5277(6) 0.5156(3) 0.0220(12) Uani d 1 4
H H1n4 -0.066(6) 0.549(8) 0.5619(13) 0.0264 Uiso d 1 4
H H2n4 -0.103(5) 0.506(8) 0.4718(15) 0.0264 Uiso d 1 4
H Hp1 0.2762(4) 0.6719(4) 0.22686(19) 0.0214 Uiso d 0.240(16) 4

loop_
_atom_site_aniso_label
_atom_site_aniso_U_11
_atom_site_aniso_U_22
_atom_site_aniso_U_33
_atom_site_aniso_U_12
_atom_site_aniso_U_13
_atom_site_aniso_U_23
_atom_site_aniso_type_symbol
P1 0.0186(6) 0.0196(5) 0.0154(5) 0.0012(5) 0.0027(4) -0.0019(5) P
O1 0.035(2) 0.0338(19) 0.0201(16) 0.0168(15) 0.0090(14) 0.0011(14) O
O2 0.028(2) 0.0203(15) 0.0229(15) 0.0044(14) 0.0047(13) 0.0025(14) O
O3 0.0182(17) 0.0288(17) 0.0174(15) 0.0023(13) 0.0023(12) -0.0049(13) O
F1 0.034(3) 0.025(2) 0.029(2) -0.0051(16) 0.0035(17) -0.0042(15) F
C1 0.022(3) 0.016(2) 0.020(2) -0.0017(18) 0.0029(19) 0.0039(16) C
N1 0.018(2) 0.027(2) 0.022(2) 0.0044(18) 0.0068(16) -0.0039(16) N
O4 0.0170(18) 0.041(2) 0.0220(17) -0.0035(15) 0.0035(14) -0.0048(15) O
N2 0.019(2) 0.0202(19) 0.0173(17) 0.0001(15) -0.0024(15) -0.0011(14) N
C2 0.022(3) 0.014(2) 0.018(2) 0.0006(18) -0.0008(18) 0.0043(17) C
N3 0.024(2) 0.029(2) 0.0151(16) 0.0008(17) 0.0005(15) -0.0022(17) N
N4 0.016(2) 0.031(2) 0.0197(18) -0.0011(17) 0.0036(15) 0.0004(16) N

loop_
_atom_type_symbol
_atom_type_scat_dispersion_real
_atom_type_scat_dispersion_imag
_atom_type_scat_source
C 0.018 0.009 'International Tables Vol C tables 4.2.6.8 and 6.1.1.1'
H 0.000 0.000 'International Tables Vol C tables 4.2.6.8 and 6.1.1.1'
F 0.073 0.053 'International Tables Vol C tables 4.2.6.8 and 6.1.1.1'
N 0.031 0.018 'International Tables Vol C tables 4.2.6.8 and 6.1.1.1'
O 0.049 0.032 'International Tables Vol C tables 4.2.6.8 and 6.1.1.1'
P 0.296 0.433 'International Tables Vol C tables 4.2.6.8 and 6.1.1.1'

loop_
_geom_angle_atom_site_label_1
_geom_angle_atom_site_label_2
_geom_angle_atom_site_label_3
_geom_angle
_geom_angle_publ_flag
O1 P1 O2 108.38(19) no
O1 P1 O3 112.51(19) no
O1 P1 F1 99.37(18) no
O1 P1 Hp1 99.37(18) no
O2 P1 O3 119.07(18) no
O2 P1 F1 109.71(18) no
O2 P1 Hp1 109.71(18) no
O3 P1 F1 105.95(19) no
O3 P1 Hp1 105.95(19) no
P1 O1 H1 121(5) no
N1 C1 O4 123.3(5) no
N1 C1 N2 114.5(4) no
O4 C1 N2 122.2(4) no
C1 N1 H1n1 119(4) no
C1 N1 H2n1 117(3) no
H1n1 N1 H2n1 124(5) no
C1 N2 H1n2 124(3) no
C1 N2 C2 124.8(4) no
H1n2 N2 C2 111(3) no
N2 C2 N3 121.5(5) no
N2 C2 N4 117.9(4) no
N3 C2 N4 120.6(4) no
C2 N3 H1n3 119(4) no
C2 N3 H2n3 121(4) no
H1n3 N3 H2n3 120(5) no
C2 N4 H1n4 121(2) no
C2 N4 H2n4 119(2) no
H1n4 N4 H2n4 120(3) no
P1 Hp1 F1 180.0(5) no

loop_
_geom_bond_atom_site_label_1
_geom_bond_atom_site_label_2
_geom_bond_distance
_geom_bond_publ_flag
P1 O1 1.562(4) no
P1 O2 1.485(4) no
P1 O3 1.486(3) no
P1 F1 1.563(3) no
P1 Hp1 1.294(3) no
O1 H1 0.82(6) no
C1 N1 1.330(6) no
C1 O4 1.220(6) no
C1 N2 1.399(7) no
N1 H1n1 0.86(3) no
N1 H2n1 0.86(4) no
H1n1 H2n1 1.52(4) no
N2 H1n2 0.89(4) no
N2 C2 1.356(6) no
C2 N3 1.328(6) no
C2 N4 1.303(7) no
N3 H1n3 0.86(2) no
N3 H2n3 0.86(5) no
H1n3 H2n3 1.49(7) no
N4 H1n4 0.86(4) no
N4 H2n4 0.86(4) no
H1n4 H2n4 1.49(4) no

loop_
_geom_hbond_atom_site_label_D
_geom_hbond_atom_site_label_H
_geom_hbond_atom_site_label_A
_geom_hbond_site_symmetry_A
_geom_hbond_distance_DH
_geom_hbond_distance_HA
_geom_hbond_distance_DA
_geom_hbond_angle_DHA
_geom_hbond_publ_flag
O1 H1 O2 3_455 0.82(5) 1.74(5) 2.560(5) 178(8) no
N1 H1N1 O3 3_545 0.856(19) 2.207(16) 3.036(5) 163(4) no
N1 H2N1 O2 3_445 0.86(4) 2.31(4) 3.160(5) 167(4) no
N2 H1N2 O3 3_445 0.89(4) 1.87(4) 2.760(5) 176(7) no
N3 H1N3 O4 1_555 0.861(15) 1.99(4) 2.642(6) 132(4) no
N3 H2N3 F1 2_565 0.86(4) 2.64(5) 2.973(6) 104(3) no
N3 H2N3 O2 4_465 0.87(4) 2.20(4) 3.048(6) 167(4) no
N4 H1N4 O1 4_465 0.86(3) 2.09(3) 2.939(6) 169(5) no
N4 H2N4 O4 1_455 0.86(3) 2.14(3) 2.706(6) 123(3) no
N4 H2N4 O3 3_445 0.86(3) 2.56(3) 3.257(6) 139(3) no

loop_
_geom_torsion_atom_site_label_1
_geom_torsion_atom_site_label_2
_geom_torsion_atom_site_label_3
_geom_torsion_atom_site_label_4
_geom_torsion
_geom_torsion_publ_flag
N1 C1 N2 C2 170.0(4) yes
C1 N2 C2 N3 4.8(7) yes
C1 N2 C2 N4 -177.1(4) yes
